data_4100666
loop_
_publ_author_name
'Bhargava, Surbhi'
'Hou, Jianjun'
'Parvez, Masood'
'Sorensen, Ted S.'

_publ_section_title
;
Preparation and Crystal Structure of Two Bicyclo[1.1.0]butan-2-ones. A Hybrid
Oxyallyl-Cyclopropanone Motif
;
_journal_name_full 'Journal of the American Chemical Society'
_journal_paper_doi 10.1021/ja043646q
_journal_year 2005
_chemical_formula_moiety 'C15 H26 O'
_chemical_formula_sum 'C15 H26 O'
_chemical_formula_weight 222.36
_space_group_IT_number 2
_space_group_name_Hall '-P 1'
_space_group_name_H-M_alt 'P -1'
_symmetry_cell_setting triclinic
_symmetry_space_group_name_Hall '-P 1'
_symmetry_space_group_name_H-M 'P -1'
_cell_angle_alpha 96.64(3)
_cell_angle_beta 95.54(3)
_cell_angle_gamma 107.96(3)
_cell_formula_units_Z 2
_cell_length_a 6.659(4)
_cell_length_b 10.520(5)
_cell_length_c 10.674(5)
_cell_measurement_temperature 153(2)
_cell_volume 699.6(6)
_diffrn_ambient_temperature 153(2)
_exptl_crystal_density_diffrn 1.056
_refine_diff_density_rms 0.040
_cod_depositor_comments
;
The following automatic conversions were performed:
'_symmetry_cell_setting' value 'Triclinic' changed to 'triclinic'
according to '/home/saulius/struct/CIF-dictionaries/cif_core.dic'
dictionary named 'cif_core.dic' version 2.4.1 from 2010-06-29.

Automatic conversion script
Id: cif_fix_enum 1527 2010-12-29 10:47:43Z saulius 
;
_cod_database_code 4100666

loop_
_symmetry_equiv_pos_as_xyz
'x, y, z'
'-x, -y, -z'

loop_
_atom_site_label
_atom_site_type_symbol
_atom_site_fract_x
_atom_site_fract_y
_atom_site_fract_z
_atom_site_U_iso_or_equiv
_atom_site_adp_type
_atom_site_occupancy
_atom_site_symmetry_multiplicity
_atom_site_calc_flag
_atom_site_refinement_flags
_atom_site_disorder_assembly
_atom_site_disorder_group
O1 O -0.10640(19) 0.07548(13) 0.18763(12) 0.0382(4) Uani 1 1 d . . .
C1 C 0.2107(3) -0.00732(16) 0.18294(15) 0.0254(4) Uani 1 1 d . . .
C2 C 0.0749(3) 0.07570(17) 0.17594(15) 0.0275(4) Uani 1 1 d . . .
C3 C 0.2919(3) 0.16305(16) 0.19347(16) 0.0264(4) Uani 1 1 d . . .
C4 C 0.3813(3) 0.07257(17) 0.11301(17) 0.0277(4) Uani 1 1 d . . .
H4A H 0.524(3) 0.0794(18) 0.1438(17) 0.033 Uiso 1 1 d . . .
H4B H 0.350(3) 0.0630(18) 0.0216(19) 0.033 Uiso 1 1 d . . .
C5 C 0.2149(3) -0.11415(16) 0.26695(16) 0.0264(4) Uani 1 1 d . . .
C6 C 0.1094(3) -0.08646(19) 0.38445(17) 0.0354(4) Uani 1 1 d . . .
H6A H 0.1054 -0.1562 0.4385 0.042 Uiso 1 1 calc R . .
H6B H -0.0363 -0.0881 0.3570 0.042 Uiso 1 1 calc R . .
H6C H 0.1918 0.0025 0.4327 0.042 Uiso 1 1 calc R . .
C7 C 0.4468(3) -0.10180(19) 0.31261(18) 0.0357(4) Uani 1 1 d . . .
H7A H 0.4492 -0.1709 0.3665 0.043 Uiso 1 1 calc R . .
H7B H 0.5203 -0.0118 0.3617 0.043 Uiso 1 1 calc R . .
H7C H 0.5190 -0.1149 0.2388 0.043 Uiso 1 1 calc R . .
C8 C 0.0892(3) -0.25681(17) 0.18585(17) 0.0309(4) Uani 1 1 d . . .
C9 C 0.1952(4) -0.2810(2) 0.0677(2) 0.0523(6) Uani 1 1 d . . .
H9A H 0.1144 -0.3697 0.0183 0.063 Uiso 1 1 calc R . .
H9B H 0.3417 -0.2781 0.0945 0.063 Uiso 1 1 calc R . .
H9C H 0.1970 -0.2104 0.0149 0.063 Uiso 1 1 calc R . .
C10 C -0.1402(3) -0.26652(19) 0.1404(2) 0.0455(5) Uani 1 1 d . . .
H10A H -0.2135 -0.3545 0.0875 0.055 Uiso 1 1 calc R . .
H10B H -0.1402 -0.1942 0.0902 0.055 Uiso 1 1 calc R . .
H10C H -0.2141 -0.2572 0.2142 0.055 Uiso 1 1 calc R . .
C11 C 0.0821(3) -0.37108(19) 0.2640(2) 0.0450(5) Uani 1 1 d . . .
H11A H 0.0067 -0.4584 0.2107 0.054 Uiso 1 1 calc R . .
H11B H 0.0074 -0.3605 0.3373 0.054 Uiso 1 1 calc R . .
H11C H 0.2279 -0.3674 0.2942 0.054 Uiso 1 1 calc R . .
C12 C 0.4077(3) 0.29060(17) 0.28684(17) 0.0309(4) Uani 1 1 d . . .
C13 C 0.2665(3) 0.3135(2) 0.3864(2) 0.0522(6) Uani 1 1 d . . .
H13A H 0.3366 0.4014 0.4400 0.063 Uiso 1 1 calc R . .
H13B H 0.2438 0.2417 0.4395 0.063 Uiso 1 1 calc R . .
H13C H 0.1289 0.3120 0.3433 0.063 Uiso 1 1 calc R . .
C14 C 0.4505(4) 0.40590(19) 0.2071(2) 0.0460(5) Uani 1 1 d . . .
H14A H 0.5257 0.4920 0.2625 0.055 Uiso 1 1 calc R . .
H14B H 0.3148 0.4092 0.1654 0.055 Uiso 1 1 calc R . .
H14C H 0.5385 0.3903 0.1422 0.055 Uiso 1 1 calc R . .
C15 C 0.6202(3) 0.2875(2) 0.3517(2) 0.0474(5) Uani 1 1 d . . .
H15A H 0.6936 0.3737 0.4073 0.057 Uiso 1 1 calc R . .
H15B H 0.7088 0.2730 0.2869 0.057 Uiso 1 1 calc R . .
H15C H 0.5945 0.2137 0.4026 0.057 Uiso 1 1 calc R . .

loop_
_atom_site_aniso_label
_atom_site_aniso_U_11
_atom_site_aniso_U_22
_atom_site_aniso_U_33
_atom_site_aniso_U_23
_atom_site_aniso_U_13
_atom_site_aniso_U_12
O1 0.0224(7) 0.0434(8) 0.0504(8) 0.0057(6) 0.0053(6) 0.0133(6)
C1 0.0211(8) 0.0262(8) 0.0268(9) 0.0004(7) 0.0034(6) 0.0059(6)
C2 0.0232(9) 0.0307(9) 0.0276(9) 0.0025(7) 0.0026(7) 0.0081(7)
C3 0.0246(9) 0.0260(8) 0.0301(9) 0.0044(7) 0.0065(7) 0.0094(7)
C4 0.0235(9) 0.0325(9) 0.0272(9) 0.0038(7) 0.0056(7) 0.0090(7)
C5 0.0227(8) 0.0300(9) 0.0276(9) 0.0044(7) 0.0062(7) 0.0091(7)
C6 0.0373(10) 0.0414(10) 0.0301(9) 0.0067(8) 0.0099(8) 0.0144(8)
C7 0.0288(10) 0.0400(10) 0.0394(10) 0.0106(8) 0.0019(8) 0.0121(8)
C8 0.0299(9) 0.0268(9) 0.0342(10) 0.0036(7) 0.0064(7) 0.0066(7)
C9 0.0625(15) 0.0380(11) 0.0474(12) -0.0071(9) 0.0199(11) 0.0046(10)
C10 0.0357(11) 0.0335(10) 0.0587(13) 0.0060(9) -0.0077(10) 0.0033(9)
C11 0.0503(13) 0.0342(11) 0.0522(13) 0.0112(9) 0.0053(10) 0.0149(9)
C12 0.0268(9) 0.0279(9) 0.0352(10) -0.0011(7) 0.0064(7) 0.0063(7)
C13 0.0485(13) 0.0439(12) 0.0541(13) -0.0136(10) 0.0210(10) 0.0038(10)
C14 0.0510(13) 0.0309(10) 0.0516(13) 0.0028(9) 0.0057(10) 0.0087(9)
C15 0.0399(12) 0.0403(11) 0.0525(13) -0.0080(10) -0.0095(10) 0.0096(9)

loop_
_geom_bond_atom_site_label_1
_geom_bond_atom_site_label_2
_geom_bond_distance
_geom_bond_site_symmetry_2
_geom_bond_publ_flag
O1 C2 1.225(2) . ?
C1 C2 1.441(2) . ?
C1 C4 1.508(2) . ?
C1 C5 1.522(2) . ?
C1 C3 1.692(2) . ?
C2 C3 1.434(2) . ?
C3 C4 1.502(2) . ?
C3 C12 1.514(2) . ?
C5 C7 1.535(2) . ?
C5 C6 1.537(2) . ?
C5 C8 1.577(2) . ?
C8 C10 1.526(3) . ?
C8 C11 1.533(3) . ?
C8 C9 1.537(3) . ?
C12 C15 1.525(3) . ?
C12 C13 1.531(3) . ?
C12 C14 1.533(3) . ?
